data_7239948
loop_
_publ_author_name
'Svensson, Fredric G.'
'Daniel, Geoffrey'
'Tai, Cheuk-Wai'
'Seisenbaeva, Gulaim A.'
'Kessler, Vadim G.'

_publ_section_title
;
 Titanium phosphonate oxo-alkoxide &#x201C;clusters&#x201D;: solution
 stability and facile hydrolytic transformation into nano titania
;
_journal_issue 12
_journal_name_full 'RSC Advances'
_journal_page_first 6873
_journal_page_last 6883
_journal_paper_doi 10.1039/C9RA10691J
_journal_volume 10
_journal_year 2020
_chemical_formula_sum 'C38 H91 O26 P4 Ti6'
_chemical_formula_weight 1375.39
_space_group_IT_number 2
_space_group_name_Hall '-P 1'
_space_group_name_H-M_alt 'P -1'
_symmetry_cell_setting triclinic
_symmetry_space_group_name_H-M 'P -1'
_atom_sites_solution_hydrogens geom
_atom_sites_solution_primary direct
_atom_sites_solution_secondary difmap
_audit_creation_method SHELXL-97
_audit_update_record
;
2018-10-12 deposited with the CCDC.	2020-02-10 downloaded from the CCDC.
;
_cell_angle_alpha 96.504(4)
_cell_angle_beta 99.449(5)
_cell_angle_gamma 113.033(3)
_cell_formula_units_Z 2
_cell_length_a 13.141(3)
_cell_length_b 14.492(4)
_cell_length_c 19.519(8)
_cell_measurement_reflns_used 9031
_cell_measurement_temperature 296(2)
_cell_measurement_theta_max 24.08
_cell_measurement_theta_min 2.24
_cell_volume 3309.3(18)
_computing_cell_refinement 'Bruker SAINT'
_computing_data_collection 'Bruker APEX2'
_computing_data_reduction 'Bruker SAINT'
_computing_molecular_graphics 'Bruker SHELXTL'
_computing_publication_material 'Bruker SHELXTL'
_computing_structure_refinement 'SHELXL-97 (Sheldrick, 2008)'
_computing_structure_solution 'SHELXS-97 (Sheldrick, 2008)'
_diffrn_ambient_temperature 296(2)
_diffrn_measured_fraction_theta_full 0.992
_diffrn_measured_fraction_theta_max 0.992
_diffrn_measurement_device_type 'Bruker SMART APEX-II CCD'
_diffrn_measurement_method 'Omega scan'
_diffrn_radiation_monochromator graphite
_diffrn_radiation_source 'fine-focus sealed tube'
_diffrn_radiation_type MoK\a
_diffrn_radiation_wavelength 0.71073
_diffrn_reflns_av_R_equivalents 0.0354
_diffrn_reflns_av_sigmaI/netI 0.0391
_diffrn_reflns_limit_h_max 15
_diffrn_reflns_limit_h_min -15
_diffrn_reflns_limit_k_max 16
_diffrn_reflns_limit_k_min -16
_diffrn_reflns_limit_l_max 22
_diffrn_reflns_limit_l_min -22
_diffrn_reflns_number 30157
_diffrn_reflns_theta_full 24.15
_diffrn_reflns_theta_max 24.15
_diffrn_reflns_theta_min 2.24
_exptl_absorpt_coefficient_mu 0.854
_exptl_absorpt_correction_T_max 0.8614
_exptl_absorpt_correction_T_min 0.8084
_exptl_absorpt_correction_type empirical
_exptl_absorpt_process_details 'Bruker SADABS'
_exptl_crystal_colour colorless
_exptl_crystal_density_diffrn 1.380
_exptl_crystal_density_meas ?
_exptl_crystal_density_method 'not measured'
_exptl_crystal_description block
_exptl_crystal_F_000 1438
_exptl_crystal_size_max 0.26
_exptl_crystal_size_mid 0.21
_exptl_crystal_size_min 0.18
_refine_diff_density_max 0.851
_refine_diff_density_min -0.435
_refine_diff_density_rms 0.059
_refine_ls_extinction_method none
_refine_ls_goodness_of_fit_ref 1.039
_refine_ls_hydrogen_treatment mixed
_refine_ls_matrix_type full
_refine_ls_number_parameters 667
_refine_ls_number_reflns 10497
_refine_ls_number_restraints 25
_refine_ls_restrained_S_all 1.039
_refine_ls_R_factor_all 0.0683
_refine_ls_R_factor_gt 0.0481
_refine_ls_shift/su_max 0.007
_refine_ls_shift/su_mean 0.000
_refine_ls_structure_factor_coef Fsqd
_refine_ls_weighting_details 'calc w=1/[\s^2^(Fo^2^)+(0.0217P)^2^+5.3604P] where P=(Fo^2^+2Fc^2^)/3'
_refine_ls_weighting_scheme calc
_refine_ls_wR_factor_gt 0.1019
_refine_ls_wR_factor_ref 0.1076
_reflns_number_gt 7909
_reflns_number_total 10497
_reflns_threshold_expression >2sigma(I)
_cod_data_source_file c9ra10691j2.cif
_cod_data_source_block ti_tbup_5b
_cod_depositor_comments
;
The following automatic conversions were performed:

data item '_exptl_absorpt_correction_type' value 'Empirical' was
changed to 'empirical' in accordance with the
/home/data/users/saulius/crontab/automatic-downloads/rss-feeds/RSC/lib/dictionaries/cif_core.dic
dictionary named 'cif_core.dic' version 2.4.2 last updated on
2011-04-26.

data item '_symmetry_cell_setting' value 'Triclinic' was changed to
'triclinic' in accordance with the
/home/data/users/saulius/crontab/automatic-downloads/rss-feeds/RSC/lib/dictionaries/cif_core.dic
dictionary named 'cif_core.dic' version 2.4.2 last updated on
2011-04-26.

data item '_exptl_crystal_density_meas' value 'not measured' was
changed to '?' -- the value is perceived as not measured.

Automatic conversion script
Id: cif_fix_values 7556 2019-12-06 15:28:31Z antanas 

 Adding full bibliography for 7239942--7239948.cif.
;
_cod_original_sg_symbol_H-M P-1
_cod_database_code 7239948

loop_
_symmetry_equiv_pos_as_xyz
'x, y, z'
'-x, -y, -z'

loop_
_atom_site_label
_atom_site_type_symbol
_atom_site_fract_x
_atom_site_fract_y
_atom_site_fract_z
_atom_site_U_iso_or_equiv
_atom_site_adp_type
_atom_site_occupancy
_atom_site_symmetry_multiplicity
_atom_site_calc_flag
_atom_site_refinement_flags
_atom_site_disorder_assembly
_atom_site_disorder_group
Ti1 Ti 0.48159(6) 0.96185(6) 0.27138(4) 0.04810(19) Uani 1 1 d . . .
Ti2 Ti 0.26035(6) 0.97690(5) 0.30003(4) 0.04607(18) Uani 1 1 d . . .
Ti3 Ti 0.29001(6) 0.85070(5) 0.13098(3) 0.04592(18) Uani 1 1 d . . .
Ti4 Ti 0.23594(6) 0.61444(6) 0.18520(4) 0.0524(2) Uani 1 1 d . . .
Ti5 Ti 0.01259(6) 0.62462(6) 0.24007(4) 0.0563(2) Uani 1 1 d . . .
Ti6 Ti 0.21824(7) 0.61286(6) 0.35140(4) 0.0592(2) Uani 1 1 d . . .
P7 P 0.13339(9) 0.78515(9) 0.38293(6) 0.0517(3) Uani 1 1 d . . .
P8 P 0.38241(10) 1.08538(8) 0.19001(6) 0.0550(3) Uani 1 1 d . . .
P9 P 0.45311(9) 0.73871(9) 0.31419(6) 0.0537(3) Uani 1 1 d . . .
P10 P 0.05308(9) 0.82773(9) 0.16894(6) 0.0515(3) Uani 1 1 d . . .
O1 O 0.31315(19) 0.89898(18) 0.23535(12) 0.0416(6) Uani 1 1 d . . .
O15 O 0.19545(19) 0.69147(18) 0.26852(12) 0.0442(6) Uani 1 1 d . . .
O2 O 0.4577(2) 0.8887(2) 0.17405(13) 0.0487(6) Uani 1 1 d . . .
O16 O 0.0604(2) 0.5553(2) 0.16762(14) 0.0595(7) Uani 1 1 d . . .
O3 O 0.4232(2) 1.0171(2) 0.34670(12) 0.0507(7) Uani 1 1 d . . .
O17 O 0.3969(2) 0.6777(2) 0.23933(14) 0.0560(7) Uani 1 1 d . . .
O7 O 0.2188(2) 0.8737(2) 0.35979(13) 0.0506(6) Uani 1 1 d . . .
O8 O 0.1093(2) 0.9042(2) 0.23828(13) 0.0514(7) Uani 1 1 d . . .
O4 O 0.4794(2) 0.8506(2) 0.31814(13) 0.0553(7) Uani 1 1 d . . .
O11 O 0.2515(2) 0.7126(2) 0.13826(13) 0.0508(6) Uani 1 1 d . . .
O18 O 0.0490(2) 0.5458(2) 0.31138(16) 0.0649(8) Uani 1 1 d . . .
O21 O -0.0009(2) 0.7191(2) 0.18232(14) 0.0585(7) Uani 1 1 d . . .
O19 O 0.2216(2) 0.5281(2) 0.26913(16) 0.0649(8) Uani 1 1 d . . .
O12 O 0.1327(2) 0.8324(2) 0.12018(13) 0.0541(7) Uani 1 1 d . . .
O24 O 0.1895(2) 0.7167(2) 0.40948(13) 0.0570(7) Uani 1 1 d . . .
O9 O 0.3018(2) 1.0804(2) 0.23950(14) 0.0551(7) Uani 1 1 d . . .
O22 O 0.0285(2) 0.7229(2) 0.32290(14) 0.0548(7) Uani 1 1 d . . .
O13 O 0.3296(2) 0.9999(2) 0.12538(13) 0.0558(7) Uani 1 1 d . . .
O10 O 0.2349(2) 1.0662(2) 0.35759(15) 0.0630(8) Uani 1 1 d . . .
O5 O 0.4917(2) 1.0842(2) 0.23097(14) 0.0563(7) Uani 1 1 d . . .
O6 O 0.6337(2) 1.0263(2) 0.29865(15) 0.0639(8) Uani 1 1 d . . .
O25 O 0.3793(2) 0.6961(2) 0.36609(14) 0.0583(7) Uani 1 1 d . . .
O20 O 0.2422(3) 0.5184(2) 0.12261(16) 0.0711(8) Uani 1 1 d . . .
O14 O 0.2950(2) 0.8339(2) 0.03964(13) 0.0595(7) Uani 1 1 d . . .
O23 O -0.1333(2) 0.5473(2) 0.22005(18) 0.0805(10) Uani 1 1 d . . .
O26 O 0.2254(3) 0.5402(3) 0.41588(17) 0.0825(10) Uani 1 1 d . . .
C7 C 0.0840(4) 0.8340(4) 0.4543(2) 0.0687(13) Uani 1 1 d . . .
C8 C 0.4187(4) 1.2056(4) 0.1605(3) 0.0724(13) Uani 1 1 d . . .
C9 C 0.5866(4) 0.7290(4) 0.3424(2) 0.0709(13) Uani 1 1 d . . .
C14 C 0.3091(5) 0.8868(5) -0.0165(3) 0.0904(17) Uani 1 1 d . . .
H14A H 0.3306 0.8510 -0.0526 0.108 Uiso 1 1 calc R . .
H14B H 0.3702 0.9545 0.0007 0.108 Uiso 1 1 calc R . .
C122 C 0.5301(5) 0.8056(6) 0.0940(3) 0.122(2) Uani 1 1 d . . .
H12A H 0.5894 0.8185 0.0686 0.183 Uiso 1 1 calc R . .
H12B H 0.4577 0.7745 0.0610 0.183 Uiso 1 1 calc R . .
H12C H 0.5348 0.7604 0.1255 0.183 Uiso 1 1 calc R . .
C16 C 0.7258(4) 1.1170(4) 0.2960(3) 0.0992(19) Uani 1 1 d . . .
H16A H 0.7508 1.1632 0.3414 0.119 Uiso 1 1 calc R . .
H16B H 0.7002 1.1499 0.2606 0.119 Uiso 1 1 calc R . .
C9A C 0.6634(4) 0.7745(5) 0.2934(3) 0.0978(19) Uani 1 1 d . . .
H9AA H 0.7345 0.7699 0.3078 0.147 Uiso 1 1 calc R . .
H9AB H 0.6767 0.8449 0.2956 0.147 Uiso 1 1 calc R . .
H9AC H 0.6276 0.7374 0.2457 0.147 Uiso 1 1 calc R . .
C12 C 0.5427(4) 0.9008(5) 0.1343(3) 0.0891(17) Uani 1 1 d . . .
H12D H 0.6169 0.9326 0.1666 0.107 Uiso 1 1 calc R . .
H12E H 0.5394 0.9465 0.1021 0.107 Uiso 1 1 calc R . .
C113 C 0.4786(4) 1.0579(5) 0.4194(3) 0.0948(18) Uani 1 1 d . . .
H11A H 0.5286 1.0256 0.4339 0.114 Uiso 1 1 calc R . .
H11B H 0.4220 1.0418 0.4477 0.114 Uiso 1 1 calc R . .
C10A C -0.1391(4) 0.8558(5) 0.1727(3) 0.1000(19) Uani 1 1 d . . .
H10A H -0.1981 0.8725 0.1495 0.150 Uiso 1 1 calc R . .
H10B H -0.0978 0.9047 0.2159 0.150 Uiso 1 1 calc R . .
H10C H -0.1721 0.7887 0.1832 0.150 Uiso 1 1 calc R . .
C7A C 0.0142(6) 0.7458(5) 0.4857(3) 0.126(3) Uani 1 1 d . . .
H7AA H -0.0121 0.7713 0.5235 0.189 Uiso 1 1 calc R . .
H7AB H 0.0602 0.7125 0.5038 0.189 Uiso 1 1 calc R . .
H7AC H -0.0498 0.6979 0.4497 0.189 Uiso 1 1 calc R . .
C121 C 0.3786(7) 0.5004(6) 0.0635(4) 0.155(3) Uani 1 1 d . . .
H12F H 0.3933 0.4920 0.0172 0.233 Uiso 1 1 calc R . .
H12G H 0.3779 0.4436 0.0847 0.233 Uiso 1 1 calc R . .
H12H H 0.4370 0.5627 0.0924 0.233 Uiso 1 1 calc R . .
C10 C -0.0578(4) 0.8584(4) 0.1240(2) 0.0701(13) Uani 1 1 d . . .
C131 C 0.5434(6) 1.1663(6) 0.4331(4) 0.161(4) Uani 1 1 d . . .
H13A H 0.5787 1.1901 0.4827 0.241 Uiso 1 1 calc R . .
H13B H 0.4941 1.1989 0.4197 0.241 Uiso 1 1 calc R . .
H13C H 0.6008 1.1826 0.4062 0.241 Uiso 1 1 calc R . .
C10B C -0.1212(5) 0.7804(5) 0.0553(3) 0.111(2) Uani 1 1 d . . .
H10D H -0.1800 0.7964 0.0311 0.166 Uiso 1 1 calc R . .
H10E H -0.1543 0.7132 0.0659 0.166 Uiso 1 1 calc R . .
H10F H -0.0691 0.7822 0.0257 0.166 Uiso 1 1 calc R . .
C120 C 0.2713(6) 0.5048(6) 0.0580(3) 0.137(3) Uani 1 1 d . . .
H12I H 0.2132 0.4419 0.0283 0.165 Uiso 1 1 calc R . .
H12J H 0.2719 0.5606 0.0347 0.165 Uiso 1 1 calc R . .
C119 C 0.2449(7) 0.4331(6) 0.2654(5) 0.153(3) Uani 1 1 d U . .
H11C H 0.3053 0.4405 0.2409 0.183 Uiso 1 1 calc R . .
H11D H 0.2685 0.4236 0.3128 0.183 Uiso 1 1 calc R . .
C115 C 0.2050(6) 0.8962(6) -0.0483(3) 0.134(3) Uani 1 1 d . . .
H11J H 0.2181 0.9329 -0.0863 0.201 Uiso 1 1 calc R . .
H11E H 0.1841 0.9326 -0.0130 0.201 Uiso 1 1 calc R . .
H11F H 0.1447 0.8293 -0.0664 0.201 Uiso 1 1 calc R . .
C10C C -0.0017(5) 0.9652(5) 0.1086(3) 0.110(2) Uani 1 1 d . . .
H10G H -0.0588 0.9836 0.0848 0.164 Uiso 1 1 calc R . .
H10H H 0.0502 0.9661 0.0790 0.164 Uiso 1 1 calc R . .
H10I H 0.0390 1.0132 0.1523 0.164 Uiso 1 1 calc R . .
C8A C 0.3095(6) 1.2037(4) 0.1172(3) 0.117(2) Uani 1 1 d . . .
H8AA H 0.3261 1.2667 0.1006 0.175 Uiso 1 1 calc R . .
H8AB H 0.2556 1.1954 0.1464 0.175 Uiso 1 1 calc R . .
H8AC H 0.2781 1.1476 0.0775 0.175 Uiso 1 1 calc R . .
C8B C 0.4681(5) 1.2919(4) 0.2250(3) 0.0964(18) Uani 1 1 d . . .
H8BA H 0.4883 1.3563 0.2099 0.145 Uiso 1 1 calc R . .
H8BB H 0.5345 1.2902 0.2528 0.145 Uiso 1 1 calc R . .
H8BC H 0.4127 1.2838 0.2530 0.145 Uiso 1 1 calc R . .
C192 C 0.1535(10) 0.3558(9) 0.2321(6) 0.236(5) Uani 1 1 d U . .
H19A H 0.1662 0.2948 0.2305 0.354 Uiso 1 1 calc R . .
H19B H 0.1321 0.3647 0.1847 0.354 Uiso 1 1 calc R . .
H19C H 0.0937 0.3499 0.2561 0.354 Uiso 1 1 calc R . .
C161 C 0.8204(5) 1.1001(6) 0.2793(4) 0.157(3) Uani 1 1 d . . .
H16C H 0.8806 1.1643 0.2788 0.236 Uiso 1 1 calc R . .
H16D H 0.7970 1.0564 0.2335 0.236 Uiso 1 1 calc R . .
H16E H 0.8467 1.0681 0.3143 0.236 Uiso 1 1 calc R . .
C116 C -0.0086(4) 0.5104(4) 0.0967(3) 0.0861(16) Uani 1 1 d . . .
H11G H 0.0390 0.5288 0.0630 0.103 Uiso 1 1 calc R . .
H11H H -0.0649 0.5380 0.0878 0.103 Uiso 1 1 calc R . .
C7B C 0.1871(5) 0.9132(5) 0.5092(3) 0.115(2) Uani 1 1 d . . .
H7BA H 0.1623 0.9396 0.5474 0.173 Uiso 1 1 calc R . .
H7BB H 0.2287 0.9681 0.4876 0.173 Uiso 1 1 calc R . .
H7BC H 0.2352 0.8817 0.5272 0.173 Uiso 1 1 calc R . .
C8C C 0.5065(6) 1.2169(4) 0.1157(3) 0.113(2) Uani 1 1 d . . .
H8CA H 0.5268 1.2807 0.0998 0.169 Uiso 1 1 calc R . .
H8CB H 0.4748 1.1616 0.0754 0.169 Uiso 1 1 calc R . .
H8CC H 0.5729 1.2154 0.1437 0.169 Uiso 1 1 calc R . .
C117 C -0.0658(6) 0.3999(5) 0.0861(4) 0.149(3) Uani 1 1 d . . .
H11I H -0.1104 0.3729 0.0385 0.224 Uiso 1 1 calc R . .
H11X H -0.1145 0.3814 0.1187 0.224 Uiso 1 1 calc R . .
H11K H -0.0103 0.3722 0.0943 0.224 Uiso 1 1 calc R . .
C7C C 0.0108(5) 0.8860(5) 0.4238(3) 0.0968(18) Uani 1 1 d . . .
H7CA H -0.0162 0.9123 0.4609 0.145 Uiso 1 1 calc R . .
H7CB H -0.0527 0.8373 0.3879 0.145 Uiso 1 1 calc R . .
H7CC H 0.0553 0.9413 0.4035 0.145 Uiso 1 1 calc R . .
C9B C 0.6410(5) 0.7886(6) 0.4174(3) 0.123(3) Uani 1 1 d . . .
H9BA H 0.7118 0.7841 0.4331 0.185 Uiso 1 1 calc R . .
H9BB H 0.5912 0.7606 0.4479 0.185 Uiso 1 1 calc R . .
H9BC H 0.6546 0.8589 0.4188 0.185 Uiso 1 1 calc R . .
C111 C 0.1363(9) 1.1629(8) 0.3639(6) 0.206(4) Uani 1 1 d U . .
H11L H 0.1409 1.2311 0.3691 0.309 Uiso 1 1 calc R . .
H11M H 0.1070 1.1322 0.4017 0.309 Uiso 1 1 calc R . .
H11N H 0.0867 1.1232 0.3193 0.309 Uiso 1 1 calc R . .
C9C C 0.5627(5) 0.6157(5) 0.3380(4) 0.117(2) Uani 1 1 d . . .
H9CA H 0.6328 0.6097 0.3529 0.176 Uiso 1 1 calc R . .
H9CB H 0.5277 0.5796 0.2900 0.176 Uiso 1 1 calc R . .
H9CC H 0.5127 0.5870 0.3682 0.176 Uiso 1 1 calc R . .
C110 C 0.2394(7) 1.1658(6) 0.3663(4) 0.128(2) Uani 1 1 d . . .
H11O H 0.2896 1.2057 0.4115 0.154 Uiso 1 1 calc R . .
H11P H 0.2701 1.1988 0.3291 0.154 Uiso 1 1 calc R . .
C126 C 0.2343(9) 0.5157(9) 0.4829(5) 0.220(5) Uani 1 1 d D . .
H12K H 0.2175 0.5611 0.5151 0.264 Uiso 1 1 calc R . .
H12L H 0.1807 0.4460 0.4805 0.264 Uiso 1 1 calc R . .
C181 C -0.0321(7) 0.5000(7) 0.3572(5) 0.151(3) Uani 1 1 d U . .
H18A H 0.0084 0.5187 0.4064 0.182 Uiso 1 1 calc R . .
H18B H -0.0902 0.5259 0.3527 0.182 Uiso 1 1 calc R . .
C124 C -0.3076(7) 0.5314(7) 0.1571(6) 0.200(5) Uani 1 1 d . . .
H12Y H -0.3862 0.5011 0.1591 0.300 Uiso 1 1 calc R . .
H12W H -0.2984 0.5014 0.1135 0.300 Uiso 1 1 calc R . .
H12X H -0.2831 0.6037 0.1597 0.300 Uiso 1 1 calc R . .
C123 C -0.2481(6) 0.5156(9) 0.2091(6) 0.224(6) Uani 1 1 d . . .
H12Z H -0.2800 0.4423 0.2066 0.269 Uiso 1 1 calc R . .
H12N H -0.2620 0.5452 0.2517 0.269 Uiso 1 1 calc R . .
C182 C -0.0782(9) 0.4024(7) 0.3373(6) 0.236(6) Uani 1 1 d . . .
H18R H -0.1304 0.3725 0.3660 0.353 Uiso 1 1 calc R . .
H18C H -0.0204 0.3772 0.3423 0.353 Uiso 1 1 calc R . .
H18D H -0.1183 0.3845 0.2885 0.353 Uiso 1 1 calc R . .
C127 C 0.3564(10) 0.5274(13) 0.5096(8) 0.366(11) Uani 1 1 d D . .
H12M H 0.3635 0.5077 0.5548 0.550 Uiso 1 1 calc R . .
H12P H 0.4086 0.5974 0.5141 0.550 Uiso 1 1 calc R . .
H12Q H 0.3734 0.4845 0.4764 0.550 Uiso 1 1 calc R . .

loop_
_atom_site_aniso_label
_atom_site_aniso_U_11
_atom_site_aniso_U_22
_atom_site_aniso_U_33
_atom_site_aniso_U_23
_atom_site_aniso_U_13
_atom_site_aniso_U_12
Ti1 0.0419(4) 0.0550(5) 0.0453(4) 0.0110(3) 0.0096(3) 0.0179(3)
Ti2 0.0452(4) 0.0504(4) 0.0425(4) 0.0073(3) 0.0102(3) 0.0202(3)
Ti3 0.0493(4) 0.0559(4) 0.0367(4) 0.0120(3) 0.0108(3) 0.0251(3)
Ti4 0.0603(5) 0.0499(4) 0.0508(4) 0.0099(4) 0.0146(4) 0.0262(4)
Ti5 0.0459(4) 0.0549(5) 0.0599(5) 0.0097(4) 0.0126(4) 0.0129(4)
Ti6 0.0655(5) 0.0635(5) 0.0596(5) 0.0295(4) 0.0238(4) 0.0299(4)
P7 0.0492(6) 0.0622(7) 0.0458(6) 0.0136(5) 0.0184(5) 0.0215(5)
P8 0.0641(7) 0.0499(7) 0.0548(7) 0.0183(5) 0.0180(5) 0.0237(5)
P9 0.0510(6) 0.0708(8) 0.0510(6) 0.0240(6) 0.0129(5) 0.0337(6)
P10 0.0432(6) 0.0643(7) 0.0476(6) 0.0086(5) 0.0035(5) 0.0264(5)
O1 0.0401(13) 0.0466(15) 0.0377(13) 0.0080(11) 0.0068(11) 0.0186(12)
O15 0.0450(14) 0.0496(15) 0.0401(14) 0.0120(12) 0.0120(11) 0.0202(12)
O2 0.0454(14) 0.0602(17) 0.0446(15) 0.0125(13) 0.0158(12) 0.0235(13)
O16 0.0594(17) 0.0493(17) 0.0575(17) 0.0005(14) 0.0072(14) 0.0152(14)
O3 0.0460(15) 0.0578(17) 0.0386(14) 0.0018(12) 0.0036(12) 0.0161(13)
O17 0.0578(17) 0.0682(19) 0.0528(16) 0.0187(14) 0.0159(13) 0.0344(15)
O7 0.0486(15) 0.0577(17) 0.0442(15) 0.0131(13) 0.0130(12) 0.0190(13)
O8 0.0434(14) 0.0625(18) 0.0488(15) 0.0073(13) 0.0084(12) 0.0245(13)
O4 0.0548(16) 0.0642(18) 0.0508(16) 0.0179(14) 0.0109(13) 0.0277(14)
O11 0.0566(16) 0.0547(17) 0.0417(14) 0.0084(12) 0.0093(12) 0.0249(13)
O18 0.0615(18) 0.0572(18) 0.075(2) 0.0269(16) 0.0291(15) 0.0152(15)
O21 0.0522(16) 0.0599(18) 0.0563(17) 0.0062(14) 0.0038(13) 0.0207(14)
O19 0.082(2) 0.0527(18) 0.076(2) 0.0246(15) 0.0270(16) 0.0379(16)
O12 0.0486(15) 0.0684(18) 0.0472(15) 0.0095(14) 0.0061(12) 0.0287(14)
O24 0.0611(17) 0.0687(19) 0.0484(16) 0.0215(14) 0.0215(13) 0.0284(15)
O9 0.0599(17) 0.0512(17) 0.0585(17) 0.0131(14) 0.0148(14) 0.0264(14)
O22 0.0458(15) 0.0600(18) 0.0565(17) 0.0106(14) 0.0158(13) 0.0186(13)
O13 0.0708(18) 0.0559(17) 0.0455(15) 0.0170(13) 0.0131(13) 0.0296(15)
O10 0.075(2) 0.0587(19) 0.0633(18) 0.0048(15) 0.0214(15) 0.0356(16)
O5 0.0539(16) 0.0549(17) 0.0569(17) 0.0148(14) 0.0155(13) 0.0171(14)
O6 0.0430(16) 0.071(2) 0.0661(19) 0.0133(16) 0.0085(14) 0.0131(14)
O25 0.0597(17) 0.075(2) 0.0504(16) 0.0264(15) 0.0139(13) 0.0343(15)
O20 0.091(2) 0.0586(19) 0.067(2) 0.0010(16) 0.0199(17) 0.0366(17)
O14 0.0717(19) 0.076(2) 0.0400(15) 0.0152(14) 0.0162(13) 0.0377(16)
O23 0.0484(18) 0.073(2) 0.096(2) 0.0095(19) 0.0105(17) 0.0048(16)
O26 0.106(3) 0.085(2) 0.077(2) 0.0482(19) 0.0363(19) 0.046(2)
C7 0.068(3) 0.081(3) 0.060(3) 0.013(3) 0.030(2) 0.029(3)
C8 0.091(4) 0.056(3) 0.074(3) 0.024(3) 0.026(3) 0.030(3)
C9 0.061(3) 0.105(4) 0.067(3) 0.032(3) 0.014(2) 0.051(3)
C14 0.119(5) 0.126(5) 0.055(3) 0.045(3) 0.040(3) 0.066(4)
C122 0.111(5) 0.198(8) 0.086(4) -0.004(5) 0.026(4) 0.101(5)
C16 0.053(3) 0.101(4) 0.120(5) 0.021(4) 0.020(3) 0.008(3)
C9A 0.063(3) 0.148(5) 0.109(4) 0.050(4) 0.033(3) 0.059(4)
C12 0.059(3) 0.135(5) 0.065(3) -0.001(3) 0.022(2) 0.034(3)
C113 0.072(3) 0.141(6) 0.058(3) -0.005(3) 0.002(3) 0.043(4)
C10A 0.064(3) 0.142(5) 0.112(4) 0.019(4) 0.017(3) 0.063(4)
C7A 0.167(6) 0.127(5) 0.122(5) 0.047(4) 0.112(5) 0.065(5)
C121 0.147(7) 0.182(8) 0.177(8) 0.020(6) 0.065(6) 0.103(6)
C10 0.059(3) 0.093(4) 0.066(3) 0.013(3) 0.001(2) 0.045(3)
C131 0.107(5) 0.144(7) 0.164(7) -0.081(6) -0.014(5) 0.030(5)
C10B 0.088(4) 0.153(6) 0.081(4) -0.001(4) -0.028(3) 0.065(4)
C120 0.137(6) 0.181(8) 0.095(5) -0.041(5) 0.015(4) 0.091(6)
C119 0.154(3) 0.152(3) 0.151(3) 0.0309(12) 0.0347(12) 0.0624(15)
C115 0.160(7) 0.168(7) 0.098(5) 0.066(5) 0.010(4) 0.090(6)
C10C 0.112(5) 0.121(5) 0.127(5) 0.057(4) 0.019(4) 0.076(4)
C8A 0.150(6) 0.076(4) 0.125(5) 0.046(4) 0.004(4) 0.051(4)
C8B 0.120(5) 0.053(3) 0.113(5) 0.023(3) 0.042(4) 0.024(3)
C192 0.236(5) 0.236(5) 0.236(5) 0.0473(14) 0.0539(15) 0.098(2)
C161 0.079(5) 0.163(7) 0.197(8) 0.000(6) 0.064(5) 0.013(5)
C116 0.075(3) 0.086(4) 0.071(3) -0.016(3) 0.000(3) 0.020(3)
C7B 0.103(4) 0.158(6) 0.062(3) -0.024(4) 0.020(3) 0.043(4)
C8C 0.161(6) 0.086(4) 0.114(5) 0.054(4) 0.080(5) 0.046(4)
C117 0.154(7) 0.084(5) 0.139(6) -0.030(4) -0.015(5) 0.009(5)
C7C 0.099(4) 0.120(5) 0.094(4) 0.008(4) 0.041(3) 0.066(4)
C9B 0.080(4) 0.215(8) 0.079(4) 0.008(4) -0.011(3) 0.083(5)
C111 0.206(4) 0.206(4) 0.208(4) 0.0410(13) 0.0478(14) 0.087(2)
C9C 0.117(5) 0.134(6) 0.155(6) 0.068(5) 0.039(4) 0.095(5)
C110 0.157(7) 0.131(6) 0.145(6) 0.039(5) 0.063(5) 0.096(5)
C126 0.265(14) 0.233(12) 0.179(10) 0.136(9) 0.055(9) 0.095(11)
C181 0.151(3) 0.151(3) 0.151(3) 0.0308(12) 0.0331(12) 0.0632(15)
C124 0.087(6) 0.189(9) 0.281(13) 0.081(9) -0.004(7) 0.022(6)
C123 0.056(5) 0.284(13) 0.280(13) 0.129(11) -0.013(6) 0.019(6)
C182 0.235(12) 0.110(7) 0.295(14) 0.007(8) -0.028(10) 0.047(8)
C127 0.39(2) 0.39(2) 0.312(19) 0.192(17) -0.052(17) 0.17(2)

loop_
_atom_type_symbol
_atom_type_description
_atom_type_scat_dispersion_real
_atom_type_scat_dispersion_imag
_atom_type_scat_source
C C 0.0033 0.0016 'International Tables Vol C Tables 4.2.6.8 and 6.1.1.4'
H H 0.0000 0.0000 'International Tables Vol C Tables 4.2.6.8 and 6.1.1.4'
O O 0.0106 0.0060 'International Tables Vol C Tables 4.2.6.8 and 6.1.1.4'
P P 0.1023 0.0942 'International Tables Vol C Tables 4.2.6.8 and 6.1.1.4'
Ti Ti 0.2776 0.4457 'International Tables Vol C Tables 4.2.6.8 and 6.1.1.4'

loop_
_geom_angle_atom_site_label_1
_geom_angle_atom_site_label_2
_geom_angle_atom_site_label_3
_geom_angle
_geom_angle_site_symmetry_1
_geom_angle_site_symmetry_3
_geom_angle_publ_flag
O6 Ti1 O4 91.69(12) . . ?
O6 Ti1 O2 102.50(12) . . ?
O4 Ti1 O2 96.39(11) . . ?
O6 Ti1 O5 85.36(12) . . ?
O4 Ti1 O5 175.17(12) . . ?
O2 Ti1 O5 87.99(11) . . ?
O6 Ti1 O3 105.68(12) . . ?
O4 Ti1 O3 91.40(11) . . ?
O2 Ti1 O3 150.49(10) . . ?
O5 Ti1 O3 85.74(11) . . ?
O6 Ti1 O1 174.92(12) . . ?
O4 Ti1 O1 93.29(11) . . ?
O2 Ti1 O1 75.94(10) . . ?
O5 Ti1 O1 89.74(10) . . ?
O3 Ti1 O1 75.23(10) . . ?
O6 Ti1 P8 111.60(10) . . ?
O4 Ti1 P8 156.61(8) . . ?
O2 Ti1 P8 81.23(8) . . ?
O5 Ti1 P8 26.28(8) . . ?
O3 Ti1 P8 80.46(8) . . ?
O1 Ti1 P8 63.48(7) . . ?
O6 Ti1 Ti2 141.75(10) . . ?
O4 Ti1 Ti2 100.19(8) . . ?
O2 Ti1 Ti2 111.99(7) . . ?
O5 Ti1 Ti2 79.96(8) . . ?
O3 Ti1 Ti2 38.51(7) . . ?
O1 Ti1 Ti2 37.89(7) . . ?
P8 Ti1 Ti2 60.20(3) . . ?
O6 Ti1 Ti3 139.31(10) . . ?
O4 Ti1 Ti3 103.31(9) . . ?
O2 Ti1 Ti3 39.07(7) . . ?
O5 Ti1 Ti3 81.38(8) . . ?
O3 Ti1 Ti3 111.43(8) . . ?
O1 Ti1 Ti3 38.02(7) . . ?
P8 Ti1 Ti3 60.59(3) . . ?
Ti2 Ti1 Ti3 72.92(3) . . ?
O10 Ti2 O8 99.54(12) . . ?
O10 Ti2 O7 92.92(13) . . ?
O8 Ti2 O7 88.90(11) . . ?
O10 Ti2 O9 87.27(13) . . ?
O8 Ti2 O9 90.92(11) . . ?
O7 Ti2 O9 179.76(13) . . ?
O10 Ti2 O1 169.81(12) . . ?
O8 Ti2 O1 87.56(10) . . ?
O7 Ti2 O1 94.53(11) . . ?
O9 Ti2 O1 85.30(11) . . ?
O10 Ti2 O3 98.03(12) . . ?
O8 Ti2 O3 162.27(11) . . ?
O7 Ti2 O3 87.82(11) . . ?
O9 Ti2 O3 92.30(11) . . ?
O1 Ti2 O3 75.34(10) . . ?
O10 Ti2 Ti1 133.42(10) . . ?
O8 Ti2 Ti1 125.47(8) . . ?
O7 Ti2 Ti1 98.69(8) . . ?
O9 Ti2 Ti1 81.29(8) . . ?
O1 Ti2 Ti1 38.24(7) . . ?
O3 Ti2 Ti1 38.28(7) . . ?
O14 Ti3 O11 95.88(12) . . ?
O14 Ti3 O12 99.05(12) . . ?
O11 Ti3 O12 92.11(11) . . ?
O14 Ti3 O1 167.47(12) . . ?
O11 Ti3 O1 94.15(10) . . ?
O12 Ti3 O1 88.05(10) . . ?
O14 Ti3 O13 85.52(12) . . ?
O11 Ti3 O13 178.47(11) . . ?
O12 Ti3 O13 87.05(11) . . ?
O1 Ti3 O13 84.54(10) . . ?
O14 Ti3 O2 98.19(11) . . ?
O11 Ti3 O2 90.95(11) . . ?
O12 Ti3 O2 162.09(11) . . ?
O1 Ti3 O2 74.13(9) . . ?
O13 Ti3 O2 89.46(11) . . ?
O14 Ti3 Ti1 132.30(10) . . ?
O11 Ti3 Ti1 100.15(8) . . ?
O12 Ti3 Ti1 124.65(8) . . ?
O1 Ti3 Ti1 37.74(7) . . ?
O13 Ti3 Ti1 79.30(8) . . ?
O2 Ti3 Ti1 37.49(7) . . ?
O11 Ti4 O20 102.51(14) . . ?
O11 Ti4 O17 94.56(12) . . ?
O20 Ti4 O17 99.19(13) . . ?
O11 Ti4 O16 96.24(12) . . ?
O20 Ti4 O16 96.80(13) . . ?
O17 Ti4 O16 158.28(11) . . ?
O11 Ti4 O15 91.31(11) . . ?
O20 Ti4 O15 163.48(13) . . ?
O17 Ti4 O15 88.54(10) . . ?
O16 Ti4 O15 72.44(10) . . ?
O11 Ti4 O19 162.67(12) . . ?
O20 Ti4 O19 94.65(13) . . ?
O17 Ti4 O19 80.19(11) . . ?
O16 Ti4 O19 83.95(11) . . ?
O15 Ti4 O19 72.16(10) . . ?
O11 Ti4 Ti6 128.76(9) . . ?
O20 Ti4 Ti6 128.60(11) . . ?
O17 Ti4 Ti6 75.90(8) . . ?
O16 Ti4 Ti6 82.65(8) . . ?
O15 Ti4 Ti6 39.32(7) . . ?
O19 Ti4 Ti6 33.97(8) . . ?
O11 Ti4 Ti5 93.78(9) . . ?
O20 Ti4 Ti5 129.43(11) . . ?
O17 Ti4 Ti5 127.10(8) . . ?
O16 Ti4 Ti5 33.36(8) . . ?
O15 Ti4 Ti5 39.11(7) . . ?
O19 Ti4 Ti5 76.82(8) . . ?
Ti6 Ti4 Ti5 58.76(2) . . ?
O23 Ti5 O21 94.33(14) . . ?
O23 Ti5 O22 101.45(14) . . ?
O21 Ti5 O22 88.56(12) . . ?
O23 Ti5 O16 100.59(14) . . ?
O21 Ti5 O16 92.04(12) . . ?
O22 Ti5 O16 157.84(11) . . ?
O23 Ti5 O18 93.80(14) . . ?
O21 Ti5 O18 170.34(12) . . ?
O22 Ti5 O18 84.73(12) . . ?
O16 Ti5 O18 91.57(12) . . ?
O23 Ti5 O15 168.22(14) . . ?
O21 Ti5 O15 96.24(10) . . ?
O22 Ti5 O15 84.02(10) . . ?
O16 Ti5 O15 73.89(10) . . ?
O18 Ti5 O15 76.18(10) . . ?
O23 Ti5 Ti6 130.04(12) . . ?
O21 Ti5 Ti6 135.32(9) . . ?
O22 Ti5 Ti6 78.80(8) . . ?
O16 Ti5 Ti6 85.31(9) . . ?
O18 Ti5 Ti6 36.24(8) . . ?
O15 Ti5 Ti6 40.31(6) . . ?
O23 Ti5 Ti4 135.49(12) . . ?
O21 Ti5 Ti4 93.96(9) . . ?
O22 Ti5 Ti4 122.41(8) . . ?
O16 Ti5 Ti4 35.45(8) . . ?
O18 Ti5 Ti4 83.84(9) . . ?
O15 Ti5 Ti4 38.47(7) . . ?
Ti6 Ti5 Ti4 59.97(3) . . ?
O26 Ti6 O19 101.35(15) . . ?
O26 Ti6 O25 97.88(14) . . ?
O19 Ti6 O25 90.55(13) . . ?
O26 Ti6 O24 97.05(14) . . ?
O19 Ti6 O24 160.00(12) . . ?
O25 Ti6 O24 94.64(12) . . ?
O26 Ti6 O18 98.69(14) . . ?
O19 Ti6 O18 83.62(13) . . ?
O25 Ti6 O18 163.22(11) . . ?
O24 Ti6 O18 85.94(12) . . ?
O26 Ti6 O15 175.07(14) . . ?
O19 Ti6 O15 76.80(11) . . ?
O25 Ti6 O15 86.74(10) . . ?
O24 Ti6 O15 84.22(10) . . ?
O18 Ti6 O15 76.62(10) . . ?
O26 Ti6 Ti5 134.57(12) . . ?
O19 Ti6 Ti5 81.83(9) . . ?
O25 Ti6 Ti5 127.52(8) . . ?
O24 Ti6 Ti5 79.69(8) . . ?
O18 Ti6 Ti5 36.10(8) . . ?
O15 Ti6 Ti5 40.90(7) . . ?
O26 Ti6 Ti4 139.71(12) . . ?
O19 Ti6 Ti4 38.81(8) . . ?
O25 Ti6 Ti4 80.79(8) . . ?
O24 Ti6 Ti4 123.24(8) . . ?
O18 Ti6 Ti4 84.88(9) . . ?
O15 Ti6 Ti4 39.22(7) . . ?
Ti5 Ti6 Ti4 61.27(3) . . ?
O7 P7 O22 111.57(15) . . ?
O7 P7 O24 109.68(15) . . ?
O22 P7 O24 110.44(16) . . ?
O7 P7 C7 109.28(19) . . ?
O22 P7 C7 106.68(19) . . ?
O24 P7 C7 109.12(19) . . ?
O13 P8 O5 110.00(16) . . ?
O13 P8 O9 113.11(16) . . ?
O5 P8 O9 109.74(16) . . ?
O13 P8 C8 108.3(2) . . ?
O5 P8 C8 108.3(2) . . ?
O9 P8 C8 107.3(2) . . ?
O13 P8 Ti1 91.56(11) . . ?
O5 P8 Ti1 35.08(10) . . ?
O9 P8 Ti1 91.75(11) . . ?
C8 P8 Ti1 143.34(18) . . ?
O4 P9 O17 111.65(15) . . ?
O4 P9 O25 109.88(16) . . ?
O17 P9 O25 111.24(16) . . ?
O4 P9 C9 107.6(2) . . ?
O17 P9 C9 108.8(2) . . ?
O25 P9 C9 107.50(18) . . ?
O8 P10 O12 113.66(15) . . ?
O8 P10 O21 110.71(16) . . ?
O12 P10 O21 109.25(16) . . ?
O8 P10 C10 106.89(19) . . ?
O12 P10 C10 107.59(19) . . ?
O21 P10 C10 108.6(2) . . ?
Ti2 O1 Ti1 103.86(11) . . ?
Ti2 O1 Ti3 139.19(12) . . ?
Ti1 O1 Ti3 104.24(11) . . ?
Ti4 O15 Ti6 101.47(11) . . ?
Ti4 O15 Ti5 102.42(10) . . ?
Ti6 O15 Ti5 98.79(10) . . ?
C12 O2 Ti1 126.3(3) . . ?
C12 O2 Ti3 124.8(3) . . ?
Ti1 O2 Ti3 103.43(11) . . ?
C116 O16 Ti5 122.3(3) . . ?
C116 O16 Ti4 120.0(3) . . ?
Ti5 O16 Ti4 111.19(12) . . ?
C113 O3 Ti1 127.5(3) . . ?
C113 O3 Ti2 128.4(3) . . ?
Ti1 O3 Ti2 103.22(11) . . ?
P9 O17 Ti4 132.13(16) . . ?
P7 O7 Ti2 152.36(16) . . ?
P10 O8 Ti2 138.20(16) . . ?
P9 O4 Ti1 149.79(18) . . ?
Ti4 O11 Ti3 153.57(15) . . ?
C181 O18 Ti6 121.0(4) . . ?
C181 O18 Ti5 120.4(4) . . ?
Ti6 O18 Ti5 107.66(12) . . ?
P10 O21 Ti5 146.02(17) . . ?
C119 O19 Ti6 128.3(4) . . ?
C119 O19 Ti4 122.4(4) . . ?
Ti6 O19 Ti4 107.22(13) . . ?
P10 O12 Ti3 136.22(16) . . ?
P7 O24 Ti6 127.16(16) . . ?
P8 O9 Ti2 123.08(16) . . ?
P7 O22 Ti5 128.60(16) . . ?
P8 O13 Ti3 122.86(15) . . ?
C110 O10 Ti2 142.2(4) . . ?
P8 O5 Ti1 118.64(15) . . ?
C16 O6 Ti1 141.6(3) . . ?
P9 O25 Ti6 131.53(16) . . ?
C120 O20 Ti4 141.1(4) . . ?
C14 O14 Ti3 141.7(3) . . ?
C123 O23 Ti5 162.3(6) . . ?
C126 O26 Ti6 158.3(6) . . ?
C7A C7 C7C 109.9(5) . . ?
C7A C7 C7B 111.9(5) . . ?
C7C C7 C7B 108.9(5) . . ?
C7A C7 P7 109.1(4) . . ?
C7C C7 P7 108.4(3) . . ?
C7B C7 P7 108.5(3) . . ?
C8B C8 C8C 110.1(5) . . ?
C8B C8 C8A 110.4(5) . . ?
C8C C8 C8A 111.3(5) . . ?
C8B C8 P8 108.8(3) . . ?
C8C C8 P8 108.6(4) . . ?
C8A C8 P8 107.5(4) . . ?
C9B C9 C9A 109.9(5) . . ?
C9B C9 C9C 111.2(5) . . ?
C9A C9 C9C 109.9(5) . . ?
C9B C9 P9 108.4(3) . . ?
C9A C9 P9 108.7(3) . . ?
C9C C9 P9 108.8(4) . . ?
O14 C14 C115 112.1(5) . . ?
O6 C16 C161 113.2(5) . . ?
O2 C12 C122 113.3(5) . . ?
O3 C113 C131 112.7(6) . . ?
C10C C10 C10A 110.3(5) . . ?
C10C C10 C10B 110.5(5) . . ?
C10A C10 C10B 110.4(4) . . ?
C10C C10 P10 107.6(3) . . ?
C10A C10 P10 108.8(3) . . ?
C10B C10 P10 109.1(3) . . ?
C121 C120 O20 114.3(6) . . ?
C192 C119 O19 108.5(8) . . ?
O16 C116 C117 111.9(5) . . ?
C111 C110 O10 110.7(8) . . ?
C127 C126 O26 108.1(8) . . ?
C182 C181 O18 108.8(9) . . ?
C124 C123 O23 123.5(9) . . ?

loop_
_geom_bond_atom_site_label_1
_geom_bond_atom_site_label_2
_geom_bond_distance
_geom_bond_site_symmetry_2
_geom_bond_publ_flag
Ti1 O6 1.797(3) . ?
Ti1 O4 1.934(3) . ?
Ti1 O2 1.979(3) . ?
Ti1 O5 1.988(3) . ?
Ti1 O3 1.993(3) . ?
Ti1 O1 1.997(2) . ?
Ti1 P8 3.0359(14) . ?
Ti1 Ti2 3.1329(12) . ?
Ti1 Ti3 3.1629(13) . ?
Ti2 O10 1.784(3) . ?
Ti2 O8 1.947(3) . ?
Ti2 O7 1.965(3) . ?
Ti2 O9 1.979(3) . ?
Ti2 O1 1.982(2) . ?
Ti2 O3 2.004(3) . ?
Ti3 O14 1.788(3) . ?
Ti3 O11 1.892(3) . ?
Ti3 O12 1.950(3) . ?
Ti3 O1 2.010(2) . ?
Ti3 O13 2.037(3) . ?
Ti3 O2 2.050(3) . ?
Ti4 O11 1.742(3) . ?
Ti4 O20 1.782(3) . ?
Ti4 O17 1.990(3) . ?
Ti4 O16 2.074(3) . ?
Ti4 O15 2.124(3) . ?
Ti4 O19 2.160(3) . ?
Ti4 Ti6 3.2922(16) . ?
Ti4 Ti5 3.3344(13) . ?
Ti5 O23 1.748(3) . ?
Ti5 O21 1.911(3) . ?
Ti5 O22 1.954(3) . ?
Ti5 O16 1.967(3) . ?
Ti5 O18 2.010(3) . ?
Ti5 O15 2.154(2) . ?
Ti5 Ti6 3.2512(13) . ?
Ti6 O26 1.744(3) . ?
Ti6 O19 1.926(3) . ?
Ti6 O25 1.934(3) . ?
Ti6 O24 1.972(3) . ?
Ti6 O18 2.017(3) . ?
Ti6 O15 2.128(2) . ?
P7 O7 1.510(3) . ?
P7 O22 1.531(3) . ?
P7 O24 1.536(3) . ?
P7 C7 1.815(4) . ?
P8 O13 1.515(3) . ?
P8 O5 1.532(3) . ?
P8 O9 1.533(3) . ?
P8 C8 1.806(5) . ?
P9 O4 1.510(3) . ?
P9 O17 1.518(3) . ?
P9 O25 1.531(3) . ?
P9 C9 1.815(4) . ?
P10 O8 1.516(3) . ?
P10 O12 1.514(3) . ?
P10 O21 1.526(3) . ?
P10 C10 1.807(4) . ?
O2 C12 1.429(5) . ?
O16 C116 1.443(5) . ?
O3 C113 1.424(5) . ?
O18 C181 1.506(8) . ?
O19 C119 1.518(8) . ?
O10 C110 1.410(7) . ?
O6 C16 1.410(5) . ?
O20 C120 1.391(7) . ?
O14 C14 1.403(5) . ?
O23 C123 1.365(8) . ?
O26 C126 1.393(9) . ?
C7 C7A 1.515(7) . ?
C7 C7C 1.526(7) . ?
C7 C7B 1.526(7) . ?
C8 C8B 1.520(7) . ?
C8 C8C 1.530(7) . ?
C8 C8A 1.529(7) . ?
C9 C9B 1.512(7) . ?
C9 C9A 1.520(6) . ?
C9 C9C 1.535(7) . ?
C14 C115 1.470(7) . ?
C122 C12 1.444(7) . ?
C16 C161 1.437(8) . ?
C113 C131 1.430(9) . ?
C10A C10 1.534(7) . ?
C121 C120 1.423(8) . ?
C10 C10C 1.521(7) . ?
C10 C10B 1.524(7) . ?
C119 C192 1.284(11) . ?
C116 C117 1.451(7) . ?
C111 C110 1.332(10) . ?
C126 C127 1.5383(11) . ?
C181 C182 1.283(10) . ?
C124 C123 1.275(10) . ?
